data_7127743
loop_
_publ_author_name
'Popowski, Yanay'
'Moreno, Juan J.'
'Nichols, Asa W.'
'Hooe, Shelby L.'
'Bouchey, Caitlin J.'
'Rath, Nigam P.'
'Machan, Charles W.'
'Tolman, William B.'

_publ_section_title
;
 Mechanistic insight into initiation and regioselectivity in the
 copolymerization of epoxides and anhydrides by Al complexes.
;
_journal_issue 90
_journal_name_full 'Chemical communications (Cambridge, England)'
_journal_page_first 14027
_journal_page_last 14030
_journal_paper_doi 10.1039/d0cc05652a
_journal_volume 56
_journal_year 2020
_chemical_absolute_configuration ad
_chemical_formula_moiety '2(C50 H65 Al N2 O6), C 37 H49 Al N2 O3'
_chemical_formula_sum 'C137 H179 Al3 N6 O15'
_chemical_formula_weight 2230.80
_chemical_name_common 'YP salphLAl(oCHCA-OiPr)'
_space_group_crystal_system orthorhombic
_space_group_IT_number 20
_space_group_name_Hall 'C 2c 2'
_space_group_name_H-M_alt 'C 2 2 21'
_atom_sites_solution_hydrogens geom
_audit_creation_method SHELXL-2018/3
_audit_update_record
;
2020-08-19 deposited with the CCDC.	2020-10-19 downloaded from the CCDC.
;
_cell_angle_alpha 90
_cell_angle_beta 90
_cell_angle_gamma 90
_cell_formula_units_Z 4
_cell_length_a 22.7869(7)
_cell_length_b 30.5983(9)
_cell_length_c 21.2437(7)
_cell_measurement_reflns_used 9911
_cell_measurement_temperature 100(2)
_cell_measurement_theta_max 74.48
_cell_measurement_theta_min 3.19
_cell_volume 14812.0(8)
_computing_cell_refinement 'SAINT, Bruker'
_computing_data_collection 'APEX 3, Bruker'
_computing_data_reduction 'SAINT, Bruker'
_computing_molecular_graphics 'Shelxle-(Rev. 860) (Huebschle, C. B. 2011)'
_computing_structure_refinement 'SHELXL-2018/3 (Sheldrick, 2018)'
_computing_structure_solution 'SHELXS-97 (Sheldrick 2008)'
_diffrn_ambient_temperature 100(2)
_diffrn_measured_fraction_theta_full 0.999
_diffrn_measured_fraction_theta_max 0.998
_diffrn_measurement_device_type 'Bruker APEX II CCD'
_diffrn_measurement_method '\f and \w scans'
_diffrn_radiation_type CuK\a
_diffrn_radiation_wavelength 1.54178
_diffrn_reflns_av_R_equivalents 0.0851
_diffrn_reflns_av_unetI/netI 0.0608
_diffrn_reflns_Laue_measured_fraction_full 0.999
_diffrn_reflns_Laue_measured_fraction_max 0.998
_diffrn_reflns_limit_h_max 28
_diffrn_reflns_limit_h_min -28
_diffrn_reflns_limit_k_max 37
_diffrn_reflns_limit_k_min -38
_diffrn_reflns_limit_l_max 22
_diffrn_reflns_limit_l_min -26
_diffrn_reflns_number 68010
_diffrn_reflns_point_group_measured_fraction_full 0.999
_diffrn_reflns_point_group_measured_fraction_max 0.997
_diffrn_reflns_theta_full 67.679
_diffrn_reflns_theta_max 74.631
_diffrn_reflns_theta_min 2.888
_diffrn_source Sealed-tube
_exptl_absorpt_coefficient_mu 0.667
_exptl_absorpt_correction_T_max 0.8645
_exptl_absorpt_correction_T_min 0.6510
_exptl_absorpt_correction_type multi-scan
_exptl_absorpt_process_details 'SADABS (Krause, 2015)'
_exptl_crystal_colour yellow
_exptl_crystal_density_diffrn 1.000
_exptl_crystal_description plate
_exptl_crystal_F_000 4808
_exptl_crystal_size_max 0.183
_exptl_crystal_size_mid 0.107
_exptl_crystal_size_min 0.056
_refine_diff_density_max 0.628
_refine_diff_density_min -0.417
_refine_diff_density_rms 0.063
_refine_ls_abs_structure_details
;
 Refined as an inversion twin.
;
_refine_ls_abs_structure_Flack 0.68(9)
_refine_ls_extinction_method none
_refine_ls_goodness_of_fit_ref 1.048
_refine_ls_hydrogen_treatment constr
_refine_ls_matrix_type full
_refine_ls_number_parameters 751
_refine_ls_number_reflns 15150
_refine_ls_number_restraints 56
_refine_ls_restrained_S_all 1.083
_refine_ls_R_factor_all 0.1170
_refine_ls_R_factor_gt 0.0850
_refine_ls_shift/su_max 0.000
_refine_ls_shift/su_mean 0.000
_refine_ls_structure_factor_coef Fsqd
_refine_ls_weighting_details 'w=1/[\s^2^(Fo^2^)+(0.1149P)^2^+29.3290P] where P=(Fo^2^+2Fc^2^)/3'
_refine_ls_weighting_scheme calc
_refine_ls_wR_factor_gt 0.2174
_refine_ls_wR_factor_ref 0.2518
_reflns_Friedel_coverage 0.862
_reflns_Friedel_fraction_full 0.999
_reflns_Friedel_fraction_max 0.996
_reflns_number_gt 10799
_reflns_number_total 15150
_reflns_threshold_expression 'I > 2\s(I)'
_cod_data_source_file d0cc05652a2.cif
_cod_data_source_block t2620_sq
_cod_depositor_comments
;
The following automatic conversions were performed:

data item '_exptl_absorpt_correction_type' value 'Multi-scan' was
changed to 'multi-scan' in accordance with the
/home/data/users/saulius/crontab/automatic-downloads/current/RSC/lib/dictionaries/cif_core.dic
dictionary named 'cif_core.dic' version 2.4.2 last updated on
2011-04-26.

Automatic conversion script
Id: cif_fix_values 7556 2019-12-06 15:28:31Z antanas 
;
_cod_database_code 7127743
_shelx_shelxl_version_number 2018/3
_shelx_space_group_comment
;
The symmetry employed for this shelxl refinement is uniquely defined
by the following loop, which should always be used as a source of
symmetry information in preference to the above space-group names.
They are only intended as comments.
;
_shelx_estimated_absorpt_t_min 0.888
_shelx_estimated_absorpt_t_max 0.964

loop_
_space_group_symop_operation_xyz
'x, y, z'
'-x, -y, z+1/2'
'-x, y, -z+1/2'
'x, -y, -z'
'x+1/2, y+1/2, z'
'-x+1/2, -y+1/2, z+1/2'
'-x+1/2, y+1/2, -z+1/2'
'x+1/2, -y+1/2, -z'

loop_
_atom_site_label
_atom_site_type_symbol
_atom_site_fract_x
_atom_site_fract_y
_atom_site_fract_z
_atom_site_U_iso_or_equiv
_atom_site_adp_type
_atom_site_occupancy
_atom_site_site_symmetry_order
_atom_site_calc_flag
_atom_site_refinement_flags_posn
_atom_site_refinement_flags_adp
_atom_site_refinement_flags_occupancy
_atom_site_disorder_assembly
_atom_site_disorder_group
Al1 Al 0.39936(8) 0.68259(5) 0.32869(10) 0.0489(4) Uani 1 1 d . . . . .
C1 C 0.3043(3) 0.62728(18) 0.2945(3) 0.0457(13) Uani 1 1 d . . . . .
O1 O 0.33229(19) 0.66536(12) 0.2943(2) 0.0506(11) Uani 1 1 d . . . . .
O2 O 0.39058(18) 0.73650(12) 0.2956(2) 0.0499(10) Uani 1 1 d . . . . .
C2 C 0.2448(3) 0.62466(18) 0.2710(3) 0.0491(15) Uani 1 1 d . . . . .
O3 O 0.38033(19) 0.69247(13) 0.4087(2) 0.0532(11) Uani 1 1 d . . . . .
C3 C 0.2137(3) 0.6645(2) 0.2438(4) 0.0535(16) Uani 1 1 d . . . . .
O4 O 0.45571(19) 0.66333(15) 0.4614(2) 0.0570(12) Uani 1 1 d . . . . .
C4 C 0.2484(3) 0.6825(2) 0.1876(4) 0.0598(18) Uani 1 1 d . . . . .
H4A H 0.286996 0.692484 0.201908 0.090 Uiso 1 1 calc R U . . .
H4B H 0.226937 0.707000 0.168929 0.090 Uiso 1 1 calc R U . . .
H4C H 0.253359 0.659366 0.156108 0.090 Uiso 1 1 calc R U . . .
O5 O 0.3292(2) 0.61724(14) 0.4676(3) 0.0604(13) Uani 1 1 d . . . . .
C5 C 0.2068(3) 0.7005(2) 0.2929(4) 0.0626(18) Uani 1 1 d . . . . .
H5A H 0.180826 0.690329 0.326646 0.094 Uiso 1 1 calc R U . . .
H5B H 0.189729 0.726485 0.273058 0.094 Uiso 1 1 calc R U . . .
H5C H 0.245276 0.707834 0.310519 0.094 Uiso 1 1 calc R U . . .
O6 O 0.2391(2) 0.64567(15) 0.4858(3) 0.0664(14) Uani 1 1 d . . . . .
C6 C 0.1519(3) 0.6532(2) 0.2188(4) 0.0614(18) Uani 1 1 d . . . . .
H6A H 0.154954 0.630003 0.187176 0.092 Uiso 1 1 calc R U . . .
H6B H 0.134303 0.679228 0.199714 0.092 Uiso 1 1 calc R U . . .
H6C H 0.127212 0.643161 0.253736 0.092 Uiso 1 1 calc R U . . .
N1 N 0.4279(2) 0.62164(16) 0.3272(3) 0.0493(12) Uani 1 1 d . . . . .
N2 N 0.4863(2) 0.69243(15) 0.3279(2) 0.0446(11) Uani 1 1 d . . . . .
C7 C 0.2175(3) 0.58411(19) 0.2742(3) 0.0534(16) Uani 1 1 d . . . . .
H7 H 0.178055 0.582105 0.260096 0.064 Uiso 1 1 calc R U . . .
C8 C 0.2446(3) 0.54547(19) 0.2970(4) 0.0575(17) Uani 1 1 d . . . . .
C9 C 0.2087(4) 0.5032(2) 0.2981(5) 0.075(2) Uani 1 1 d . . . . .
C12 C 0.2457(5) 0.4651(2) 0.3249(5) 0.089(3) Uani 1 1 d . . . . .
H12A H 0.281621 0.461841 0.299996 0.133 Uiso 1 1 calc R U . . .
H12B H 0.222879 0.437937 0.322787 0.133 Uiso 1 1 calc R U . . .
H12C H 0.255889 0.471293 0.368754 0.133 Uiso 1 1 calc R U . . .
C10 C 0.1904(5) 0.4914(2) 0.2303(5) 0.090(3) Uani 1 1 d . . . . .
H10A H 0.167341 0.515440 0.212359 0.136 Uiso 1 1 calc R U . . .
H10B H 0.166632 0.464731 0.230791 0.136 Uiso 1 1 calc R U . . .
H10C H 0.225540 0.486662 0.204628 0.136 Uiso 1 1 calc R U . . .
C11 C 0.1539(5) 0.5091(3) 0.3382(7) 0.116(4) Uani 1 1 d . . . . .
H11A H 0.165437 0.515947 0.381600 0.174 Uiso 1 1 calc R U . . .
H11B H 0.130808 0.482132 0.337749 0.174 Uiso 1 1 calc R U . . .
H11C H 0.130320 0.533163 0.321258 0.174 Uiso 1 1 calc R U . . .
C22 C 0.5087(3) 0.7309(2) 0.3352(3) 0.0495(14) Uani 1 1 d . . . . .
H22 H 0.549805 0.732519 0.342548 0.059 Uiso 1 1 calc R U . . .
C21 C 0.5218(3) 0.6542(2) 0.3296(3) 0.0487(14) Uani 1 1 d . . . . .
C20 C 0.5826(3) 0.6534(2) 0.3298(4) 0.0569(16) Uani 1 1 d . . . . .
H20 H 0.604245 0.679943 0.328158 0.068 Uiso 1 1 calc R U . . .
C19 C 0.6115(3) 0.6136(2) 0.3325(4) 0.0620(18) Uani 1 1 d . . . . .
H19 H 0.653168 0.612953 0.333153 0.074 Uiso 1 1 calc R U . . .
C18 C 0.5808(3) 0.5753(2) 0.3341(5) 0.0734(17) Uani 1 1 d . . . . .
H18 H 0.601413 0.548354 0.335979 0.088 Uiso 1 1 calc R U . . .
C17 C 0.5201(3) 0.5752(2) 0.3329(4) 0.0627(18) Uani 1 1 d . . . . .
H17 H 0.499034 0.548422 0.332897 0.075 Uiso 1 1 calc R U . . .
C16 C 0.4899(3) 0.6153(2) 0.3319(3) 0.0506(14) Uani 1 1 d . . . . .
C15 C 0.3930(3) 0.58750(19) 0.3270(3) 0.0536(15) Uani 1 1 d . . . . .
H15 H 0.409912 0.559847 0.336143 0.064 Uiso 1 1 calc R U . . .
C14 C 0.3326(3) 0.58873(18) 0.3143(3) 0.0498(15) Uani 1 1 d . . . . .
C13 C 0.3009(3) 0.5485(2) 0.3163(4) 0.0551(17) Uani 1 1 d . . . . .
H13 H 0.320038 0.523058 0.331735 0.066 Uiso 1 1 calc R U . . .
C23 C 0.4773(3) 0.7708(2) 0.3333(3) 0.0487(14) Uani 1 1 d . . . . .
C24 C 0.5061(3) 0.8097(2) 0.3526(4) 0.0565(17) Uani 1 1 d . . . . .
H24 H 0.545661 0.808150 0.366480 0.068 Uiso 1 1 calc R U . . .
C25 C 0.4784(3) 0.8491(2) 0.3517(4) 0.0641(19) Uani 1 1 d D . . . .
C26 C 0.5069(3) 0.8906(2) 0.3777(4) 0.0700(16) Uani 1 1 d D . . . .
C27 C 0.5695(5) 0.8849(5) 0.3965(9) 0.097(3) Uani 0.548(10) 1 d D . P A 1
H27A H 0.587273 0.913581 0.403843 0.145 Uiso 0.548(10) 1 calc R U P A 1
H27B H 0.590737 0.869806 0.362788 0.145 Uiso 0.548(10) 1 calc R U P A 1
H27C H 0.571474 0.867490 0.435154 0.145 Uiso 0.548(10) 1 calc R U P A 1
C28 C 0.4690(6) 0.9171(5) 0.4194(8) 0.097(3) Uani 0.548(10) 1 d D . P A 1
H28A H 0.456050 0.899191 0.455078 0.145 Uiso 0.548(10) 1 calc R U P A 1
H28B H 0.434680 0.927280 0.395810 0.145 Uiso 0.548(10) 1 calc R U P A 1
H28C H 0.491142 0.942305 0.435036 0.145 Uiso 0.548(10) 1 calc R U P A 1
C29 C 0.5135(7) 0.9220(4) 0.3166(6) 0.097(3) Uani 0.548(10) 1 d D . P A 1
H29A H 0.474671 0.927608 0.298573 0.145 Uiso 0.548(10) 1 calc R U P A 1
H29B H 0.538301 0.907527 0.285160 0.145 Uiso 0.548(10) 1 calc R U P A 1
H29C H 0.531594 0.949679 0.329171 0.145 Uiso 0.548(10) 1 calc R U P A 1
C27' C 0.5705(5) 0.8951(6) 0.3642(11) 0.097(3) Uani 0.452(10) 1 d D . P A 2
H27D H 0.576540 0.896629 0.318575 0.145 Uiso 0.452(10) 1 calc R U P A 2
H27E H 0.591497 0.869766 0.381190 0.145 Uiso 0.452(10) 1 calc R U P A 2
H27F H 0.585404 0.921837 0.383892 0.145 Uiso 0.452(10) 1 calc R U P A 2
C28' C 0.4719(7) 0.9322(4) 0.3742(11) 0.097(3) Uani 0.452(10) 1 d D . P A 2
H28D H 0.488266 0.953659 0.403526 0.145 Uiso 0.452(10) 1 calc R U P A 2
H28E H 0.430963 0.926137 0.385482 0.145 Uiso 0.452(10) 1 calc R U P A 2
H28F H 0.473529 0.943823 0.331247 0.145 Uiso 0.452(10) 1 calc R U P A 2
C29' C 0.5056(8) 0.8807(6) 0.4520(6) 0.097(3) Uani 0.452(10) 1 d D . P A 2
H29D H 0.537556 0.860542 0.462712 0.145 Uiso 0.452(10) 1 calc R U P A 2
H29E H 0.467923 0.867339 0.463233 0.145 Uiso 0.452(10) 1 calc R U P A 2
H29F H 0.510579 0.908021 0.475395 0.145 Uiso 0.452(10) 1 calc R U P A 2
C32 C 0.3280(3) 0.8183(2) 0.2822(5) 0.0700(16) Uani 1 1 d . . . . .
C31 C 0.3905(3) 0.81398(19) 0.3065(3) 0.0502(15) Uani 1 1 d . . . . .
C30 C 0.4216(3) 0.85057(19) 0.3283(4) 0.0556(16) Uani 1 1 d . . . . .
H30 H 0.402475 0.878138 0.327061 0.067 Uiso 1 1 calc R U . . .
C34 C 0.2861(3) 0.7981(2) 0.3299(4) 0.0623(18) Uani 1 1 d . . . . .
H34A H 0.296045 0.767236 0.335949 0.093 Uiso 1 1 calc R U . . .
H34B H 0.245774 0.800534 0.314342 0.093 Uiso 1 1 calc R U . . .
H34C H 0.289602 0.813601 0.370115 0.093 Uiso 1 1 calc R U . . .
C33 C 0.3092(4) 0.8666(2) 0.2727(4) 0.0654(19) Uani 1 1 d . . . . .
H33A H 0.312227 0.882307 0.312785 0.098 Uiso 1 1 calc R U . . .
H33B H 0.268494 0.867619 0.257768 0.098 Uiso 1 1 calc R U . . .
H33C H 0.334880 0.880433 0.241531 0.098 Uiso 1 1 calc R U . . .
C35 C 0.3222(4) 0.7963(2) 0.2172(4) 0.066(2) Uani 1 1 d . . . . .
H35A H 0.347460 0.811325 0.186845 0.098 Uiso 1 1 calc R U . . .
H35B H 0.281268 0.797970 0.203088 0.098 Uiso 1 1 calc R U . . .
H35C H 0.333996 0.765569 0.220353 0.098 Uiso 1 1 calc R U . . .
C37 C 0.4080(3) 0.6832(2) 0.4594(4) 0.0613(16) Uani 1 1 d . . . . .
C36 C 0.4185(3) 0.77278(18) 0.3111(3) 0.0453(14) Uani 1 1 d . . . . .
C38 C 0.3803(3) 0.7021(2) 0.5196(4) 0.0592(17) Uani 1 1 d . . . . .
C44 C 0.4185(5) 0.6443(3) 0.5919(4) 0.081(3) Uani 1 1 d . . . . .
H44 H 0.452541 0.626421 0.590423 0.097 Uiso 1 1 calc R U . . .
C40 C 0.4202(3) 0.6929(3) 0.5771(4) 0.071(2) Uani 1 1 d . . . . .
H40 H 0.461354 0.702348 0.568096 0.085 Uiso 1 1 calc R U . . .
C39 C 0.3743(3) 0.7513(2) 0.5086(5) 0.077(3) Uani 1 1 d . . . . .
H39A H 0.413302 0.764292 0.503507 0.115 Uiso 1 1 calc R U . . .
H39B H 0.354597 0.764703 0.544852 0.115 Uiso 1 1 calc R U . . .
H39C H 0.351021 0.756507 0.470549 0.115 Uiso 1 1 calc R U . . .
C41 C 0.3968(4) 0.7165(3) 0.6357(5) 0.083(3) Uani 1 1 d . . . . .
H41A H 0.397450 0.748523 0.629093 0.100 Uiso 1 1 calc R U . . .
H41B H 0.421367 0.709493 0.672736 0.100 Uiso 1 1 calc R U . . .
C42 C 0.3329(4) 0.7006(4) 0.6464(6) 0.097(3) Uani 1 1 d . . . . .
H42A H 0.328274 0.690807 0.690534 0.116 Uiso 1 1 calc R U . . .
H42B H 0.305359 0.725059 0.639032 0.116 Uiso 1 1 calc R U . . .
C43 C 0.3179(4) 0.6624(3) 0.6014(5) 0.089(3) Uani 1 1 d . . . . .
H43 H 0.278645 0.649418 0.611305 0.106 Uiso 1 1 calc R U . . .
C47 C 0.2986(3) 0.6450(2) 0.4906(4) 0.0618(19) Uani 1 1 d . . . . .
C46 C 0.3196(3) 0.6816(2) 0.5337(4) 0.065(2) Uani 1 1 d . . . . .
H46 H 0.289797 0.705585 0.531661 0.078 Uiso 1 1 calc R U . . .
C45 C 0.3663(5) 0.6288(3) 0.6068(5) 0.086(3) Uani 1 1 d . . . . .
H45 H 0.359772 0.599519 0.619753 0.103 Uiso 1 1 calc R U . . .
C48 C 0.2123(3) 0.6073(2) 0.4570(4) 0.0599(18) Uani 1 1 d . . . . .
H48 H 0.235774 0.598039 0.419472 0.072 Uiso 1 1 calc R U . . .
C50 C 0.1523(3) 0.6226(3) 0.4361(4) 0.068(2) Uani 1 1 d . . . . .
H50A H 0.129329 0.631304 0.472942 0.103 Uiso 1 1 calc R U . . .
H50B H 0.132202 0.598789 0.414018 0.103 Uiso 1 1 calc R U . . .
H50C H 0.156636 0.647622 0.407638 0.103 Uiso 1 1 calc R U . . .
C49 C 0.2105(4) 0.5709(3) 0.5041(5) 0.079(2) Uani 1 1 d . . . . .
H49A H 0.250658 0.562472 0.515280 0.118 Uiso 1 1 calc R U . . .
H49B H 0.189968 0.545784 0.485967 0.118 Uiso 1 1 calc R U . . .
H49C H 0.189752 0.580798 0.541926 0.118 Uiso 1 1 calc R U . . .
O7 O 0.65851(17) 0.45924(11) 0.5136(2) 0.0457(10) Uani 1 1 d D . . . .
O8 O 0.6066(5) 0.5189(3) 0.6089(6) 0.070(3) Uani 0.5 1 d D . P . .
N3 N 0.5422(2) 0.45893(15) 0.5081(3) 0.0475(12) Uani 1 1 d D . . . .
C52 C 0.4326(3) 0.4554(2) 0.5123(5) 0.070(2) Uani 1 1 d . . . . .
H52 H 0.432355 0.424982 0.521500 0.084 Uiso 1 1 calc R U . . .
C51 C 0.3802(3) 0.4780(2) 0.5066(5) 0.0734(17) Uani 1 1 d . . . . .
H51 H 0.344059 0.462988 0.511829 0.088 Uiso 1 1 calc R U . . .
C53 C 0.4854(3) 0.47734(18) 0.5047(4) 0.0523(16) Uani 1 1 d . . . . .
C54 C 0.5478(3) 0.41640(18) 0.5098(3) 0.0471(14) Uani 1 1 d . . . . .
H54 H 0.512823 0.399554 0.511123 0.057 Uiso 1 1 calc R U . . .
C55 C 0.6015(3) 0.39352(18) 0.5100(3) 0.0448(13) Uani 1 1 d . . . . .
C56 C 0.5994(3) 0.34774(17) 0.5083(3) 0.0427(12) Uani 1 1 d . . . . .
H56 H 0.562369 0.333562 0.507396 0.051 Uiso 1 1 calc R U . . .
C57 C 0.6497(3) 0.32278(18) 0.5080(3) 0.0439(13) Uani 1 1 d . . . . .
C68 C 0.6562(3) 0.41617(17) 0.5134(3) 0.0429(13) Uani 1 1 d . . . . .
C58 C 0.6494(3) 0.27247(18) 0.5048(3) 0.0484(14) Uani 1 1 d . . . . .
C60 C 0.6761(3) 0.2535(2) 0.5642(4) 0.0560(17) Uani 1 1 d . . . . .
H60A H 0.716410 0.264219 0.568804 0.084 Uiso 1 1 calc R U . . .
H60B H 0.676348 0.221574 0.561348 0.084 Uiso 1 1 calc R U . . .
H60C H 0.652818 0.262591 0.600688 0.084 Uiso 1 1 calc R U . . .
C59 C 0.6845(3) 0.2567(2) 0.4486(4) 0.0621(18) Uani 1 1 d . . . . .
H59A H 0.665566 0.266607 0.409737 0.093 Uiso 1 1 calc R U . . .
H59B H 0.686277 0.224724 0.449009 0.093 Uiso 1 1 calc R U . . .
H59C H 0.724350 0.268655 0.450853 0.093 Uiso 1 1 calc R U . . .
C63 C 0.7094(3) 0.39055(18) 0.5149(3) 0.0424(13) Uani 1 1 d . . . . .
C62 C 0.7032(3) 0.34530(19) 0.5119(3) 0.0483(14) Uani 1 1 d . . . . .
H62 H 0.738024 0.328284 0.512460 0.058 Uiso 1 1 calc R U . . .
C61 C 0.5861(3) 0.2548(2) 0.4977(4) 0.0600(18) Uani 1 1 d . . . . .
H61A H 0.561814 0.265722 0.532339 0.090 Uiso 1 1 calc R U . . .
H61B H 0.586799 0.222737 0.498822 0.090 Uiso 1 1 calc R U . . .
H61C H 0.569687 0.264570 0.457500 0.090 Uiso 1 1 calc R U . . .
C64 C 0.7692(3) 0.41276(19) 0.5198(4) 0.0519(16) Uani 1 1 d . . . . .
C67 C 0.7794(3) 0.4418(2) 0.4623(4) 0.0566(17) Uani 1 1 d . . . . .
H67A H 0.777490 0.424030 0.423973 0.085 Uiso 1 1 calc R U . . .
H67B H 0.818124 0.455585 0.465319 0.085 Uiso 1 1 calc R U . . .
H67C H 0.749065 0.464524 0.460628 0.085 Uiso 1 1 calc R U . . .
C65 C 0.8198(3) 0.3788(2) 0.5208(4) 0.0546(16) Uani 1 1 d . . . . .
H65A H 0.814426 0.358923 0.556458 0.082 Uiso 1 1 calc R U . . .
H65B H 0.857433 0.394072 0.525093 0.082 Uiso 1 1 calc R U . . .
H65C H 0.819542 0.362107 0.481466 0.082 Uiso 1 1 calc R U . . .
C66 C 0.7724(3) 0.4385(2) 0.5814(4) 0.0543(16) Uani 1 1 d . . . . .
H66A H 0.739455 0.459008 0.583594 0.081 Uiso 1 1 calc R U . . .
H66B H 0.809448 0.454727 0.583105 0.081 Uiso 1 1 calc R U . . .
H66C H 0.770392 0.418213 0.617075 0.081 Uiso 1 1 calc R U . . .
C69 C 0.5867(7) 0.5491(4) 0.6460(7) 0.0613(16) Uani 0.5 1 d D . P B .
H69A H 0.598176 0.542571 0.689453 0.092 Uiso 0.5 1 calc R U P . .
H69B H 0.603077 0.577442 0.633556 0.092 Uiso 0.5 1 calc R U P . .
H69C H 0.543809 0.550167 0.643038 0.092 Uiso 0.5 1 calc R U P . .
Al2 Al 0.6074(5) 0.5059(4) 0.506(5) 0.039(4) Uani 0.12(5) 1 d D . P B 1
Al2' Al 0.6069(2) 0.5048(4) 0.5266(18) 0.039(4) Uani 0.38(5) 1 d D . P B 2

loop_
_atom_site_aniso_label
_atom_site_aniso_U_11
_atom_site_aniso_U_22
_atom_site_aniso_U_33
_atom_site_aniso_U_23
_atom_site_aniso_U_13
_atom_site_aniso_U_12
Al1 0.0483(9) 0.0296(7) 0.0690(12) 0.0062(8) -0.0028(9) 0.0002(7)
C1 0.048(3) 0.031(3) 0.059(4) 0.000(3) 0.003(3) -0.003(2)
O1 0.049(2) 0.0251(17) 0.078(3) 0.0080(18) -0.003(2) -0.0027(16)
O2 0.043(2) 0.0284(18) 0.078(3) 0.0039(19) -0.008(2) -0.0052(16)
C2 0.054(4) 0.028(3) 0.065(4) -0.002(3) 0.003(3) -0.004(2)
O3 0.050(2) 0.0335(19) 0.076(3) 0.006(2) 0.000(2) 0.0027(17)
C3 0.050(4) 0.036(3) 0.074(5) -0.003(3) -0.001(3) -0.003(3)
O4 0.046(2) 0.049(2) 0.076(3) 0.000(2) 0.004(2) 0.012(2)
C4 0.054(4) 0.037(3) 0.088(5) 0.011(3) -0.010(3) -0.001(3)
O5 0.051(2) 0.041(2) 0.089(4) -0.004(2) 0.011(2) 0.006(2)
C5 0.057(4) 0.041(3) 0.090(5) -0.005(3) 0.001(4) 0.000(3)
O6 0.044(2) 0.049(2) 0.106(4) -0.009(3) 0.014(3) 0.005(2)
C6 0.059(4) 0.046(3) 0.080(5) -0.004(3) -0.004(4) -0.010(3)
N1 0.055(3) 0.035(2) 0.058(3) 0.002(2) -0.001(3) -0.002(2)
N2 0.051(3) 0.035(2) 0.048(3) 0.001(2) 0.000(2) -0.001(2)
C7 0.060(4) 0.034(3) 0.066(4) 0.003(3) -0.003(3) -0.011(3)
C8 0.077(5) 0.029(3) 0.066(4) 0.000(3) 0.004(4) -0.013(3)
C9 0.086(5) 0.036(3) 0.104(7) 0.003(4) -0.016(5) -0.019(4)
C12 0.115(7) 0.033(3) 0.119(8) 0.011(4) -0.018(6) -0.027(4)
C10 0.116(8) 0.037(4) 0.118(8) 0.009(4) -0.039(6) -0.021(4)
C11 0.122(9) 0.065(6) 0.161(12) 0.013(6) 0.030(8) -0.051(6)
C22 0.050(3) 0.047(3) 0.051(4) 0.003(3) -0.010(3) -0.006(3)
C21 0.049(3) 0.047(3) 0.050(3) 0.004(3) -0.001(3) 0.008(3)
C20 0.052(4) 0.056(4) 0.063(4) 0.003(3) -0.005(3) 0.009(3)
C19 0.059(4) 0.068(4) 0.059(4) 0.000(3) -0.010(3) 0.022(3)
C18 0.051(3) 0.040(2) 0.129(5) 0.007(3) 0.003(3) 0.007(2)
C17 0.062(4) 0.049(3) 0.077(5) 0.012(4) 0.003(4) 0.014(3)
C16 0.054(3) 0.044(3) 0.054(4) 0.007(3) -0.001(3) 0.010(3)
C15 0.057(4) 0.032(3) 0.072(4) 0.006(3) -0.002(4) 0.005(3)
C14 0.058(4) 0.029(3) 0.062(4) 0.001(3) -0.002(3) -0.003(3)
C13 0.062(4) 0.030(3) 0.073(5) 0.002(3) -0.002(3) -0.006(3)
C23 0.044(3) 0.041(3) 0.061(4) 0.001(3) -0.004(3) -0.006(2)
C24 0.049(3) 0.048(3) 0.072(5) 0.007(3) -0.007(3) -0.014(3)
C25 0.060(4) 0.043(3) 0.089(6) -0.003(3) -0.008(4) -0.015(3)
C26 0.052(3) 0.045(2) 0.112(5) -0.009(3) -0.009(3) -0.009(2)
C27 0.063(4) 0.073(5) 0.154(10) -0.034(6) 0.000(5) -0.025(4)
C28 0.063(4) 0.073(5) 0.154(10) -0.034(6) 0.000(5) -0.025(4)
C29 0.063(4) 0.073(5) 0.154(10) -0.034(6) 0.000(5) -0.025(4)
C27' 0.063(4) 0.073(5) 0.154(10) -0.034(6) 0.000(5) -0.025(4)
C28' 0.063(4) 0.073(5) 0.154(10) -0.034(6) 0.000(5) -0.025(4)
C29' 0.063(4) 0.073(5) 0.154(10) -0.034(6) 0.000(5) -0.025(4)
C32 0.052(3) 0.045(2) 0.112(5) -0.009(3) -0.009(3) -0.009(2)
C31 0.048(3) 0.036(3) 0.066(4) 0.006(3) -0.005(3) -0.009(3)
C30 0.047(3) 0.033(3) 0.087(5) -0.005(3) -0.005(3) -0.008(2)
C34 0.055(4) 0.045(3) 0.088(5) 0.007(4) 0.001(4) -0.006(3)
C33 0.071(5) 0.038(3) 0.088(6) 0.003(3) -0.010(4) 0.002(3)
C35 0.071(5) 0.042(3) 0.084(5) 0.000(3) -0.016(4) -0.004(3)
C37 0.068(4) 0.043(3) 0.072(4) 0.011(3) 0.010(3) 0.007(3)
C36 0.041(3) 0.033(3) 0.061(4) 0.000(2) -0.006(3) -0.004(2)
C38 0.050(4) 0.045(3) 0.083(5) -0.009(3) 0.008(3) 0.003(3)
C44 0.110(7) 0.070(5) 0.062(5) 0.002(4) 0.010(5) 0.029(5)
C40 0.052(4) 0.074(5) 0.087(6) -0.004(4) 0.005(4) 0.005(4)
C39 0.057(4) 0.041(3) 0.133(8) -0.019(4) -0.002(5) -0.001(3)
C41 0.066(5) 0.083(6) 0.100(7) -0.029(5) 0.016(5) -0.005(5)
C42 0.067(5) 0.100(7) 0.123(8) -0.047(6) 0.031(5) -0.010(5)
C43 0.085(6) 0.083(6) 0.098(7) -0.025(5) 0.039(5) -0.010(5)
C47 0.052(4) 0.037(3) 0.096(6) -0.005(3) 0.013(4) 0.004(3)
C46 0.045(3) 0.041(3) 0.109(6) -0.011(4) 0.014(4) 0.007(3)
C45 0.107(7) 0.068(5) 0.082(6) 0.009(5) 0.034(5) 0.008(5)
C48 0.051(4) 0.048(3) 0.081(5) -0.001(3) 0.009(3) -0.002(3)
C50 0.060(4) 0.054(4) 0.091(6) 0.002(4) 0.004(4) -0.004(3)
C49 0.070(5) 0.059(4) 0.108(7) 0.021(5) 0.004(5) -0.007(4)
O7 0.041(2) 0.0283(18) 0.068(3) 0.0083(18) -0.0002(19) -0.0012(15)
O8 0.066(6) 0.043(5) 0.101(8) 0.031(5) 0.012(6) 0.005(5)
N3 0.040(2) 0.033(2) 0.070(4) 0.008(2) 0.001(2) 0.0008(19)
C52 0.043(3) 0.027(3) 0.142(8) 0.004(4) -0.004(4) -0.004(2)
C51 0.051(3) 0.040(2) 0.129(5) 0.007(3) 0.003(3) 0.007(2)
C53 0.043(3) 0.032(3) 0.081(5) 0.009(3) -0.003(3) 0.004(2)
C54 0.048(3) 0.031(3) 0.062(4) 0.001(3) -0.002(3) 0.003(2)
C55 0.043(3) 0.040(3) 0.052(3) 0.001(3) -0.001(3) 0.001(2)
C56 0.050(3) 0.031(2) 0.047(3) 0.004(2) -0.002(3) 0.000(2)
C57 0.047(3) 0.034(3) 0.051(3) -0.002(2) -0.002(3) -0.004(2)
C68 0.047(3) 0.030(2) 0.053(4) 0.005(2) 0.001(3) 0.006(2)
C58 0.050(3) 0.032(3) 0.063(4) 0.000(3) 0.003(3) 0.003(2)
C60 0.059(4) 0.040(3) 0.068(5) 0.005(3) 0.003(3) 0.009(3)
C59 0.066(4) 0.045(3) 0.076(5) -0.012(3) 0.002(4) -0.001(3)
C63 0.045(3) 0.033(3) 0.050(3) 0.007(2) 0.002(3) -0.001(2)
C62 0.049(3) 0.034(3) 0.062(4) 0.003(3) 0.001(3) 0.006(2)
C61 0.059(4) 0.037(3) 0.085(5) -0.005(3) -0.001(4) 0.007(3)
C64 0.041(3) 0.035(3) 0.080(5) 0.003(3) -0.001(3) -0.003(2)
C67 0.048(4) 0.043(3) 0.078(5) 0.004(3) 0.012(3) 0.002(3)
C65 0.046(3) 0.044(3) 0.074(5) -0.001(3) 0.001(3) 0.003(3)
C66 0.045(3) 0.040(3) 0.078(5) 0.001(3) -0.007(3) -0.001(3)
C69 0.068(4) 0.043(3) 0.072(4) 0.011(3) 0.010(3) 0.007(3)
Al2 0.0411(16) 0.023(2) 0.053(12) 0.000(4) 0.010(2) 0.0006(14)
Al2' 0.0411(16) 0.023(2) 0.053(12) 0.000(4) 0.010(2) 0.0006(14)

loop_
_atom_type_symbol
_atom_type_description
_atom_type_scat_dispersion_real
_atom_type_scat_dispersion_imag
_atom_type_scat_source
C C 0.0181 0.0091 'International Tables Vol C Tables 4.2.6.8 and 6.1.1.4'
H H 0.0000 0.0000 'International Tables Vol C Tables 4.2.6.8 and 6.1.1.4'
N N 0.0311 0.0180 'International Tables Vol C Tables 4.2.6.8 and 6.1.1.4'
O O 0.0492 0.0322 'International Tables Vol C Tables 4.2.6.8 and 6.1.1.4'
Al Al 0.2130 0.2455 'International Tables Vol C Tables 4.2.6.8 and 6.1.1.4'

loop_
_geom_angle_atom_site_label_1
_geom_angle_atom_site_label_2
_geom_angle_atom_site_label_3
_geom_angle
_geom_angle_site_symmetry_1
_geom_angle_site_symmetry_3
_geom_angle_publ_flag
O1 Al1 O3 103.6(2) . . ?
O1 Al1 O2 90.9(2) . . ?
O3 Al1 O2 101.0(2) . . ?
O1 Al1 N1 89.8(2) . . ?
O3 Al1 N1 104.8(2) . . ?
O2 Al1 N1 153.3(3) . . ?
O1 Al1 N2 153.2(3) . . ?
O3 Al1 N2 102.9(2) . . ?
O2 Al1 N2 88.2(2) . . ?
N1 Al1 N2 79.4(2) . . ?
O1 C1 C14 121.0(6) . . ?
O1 C1 C2 119.8(5) . . ?
C14 C1 C2 119.1(5) . . ?
C1 O1 Al1 132.3(4) . . ?
C36 O2 Al1 128.2(4) . . ?
C7 C2 C1 116.9(6) . . ?
C7 C2 C3 121.6(6) . . ?
C1 C2 C3 121.5(5) . . ?
C37 O3 Al1 130.3(5) . . ?
C2 C3 C5 111.6(6) . . ?
C2 C3 C4 110.0(5) . . ?
C5 C3 C4 109.1(5) . . ?
C2 C3 C6 112.0(5) . . ?
C5 C3 C6 107.6(6) . . ?
C4 C3 C6 106.4(6) . . ?
C3 C4 H4A 109.5 . . ?
C3 C4 H4B 109.5 . . ?
H4A C4 H4B 109.5 . . ?
C3 C4 H4C 109.5 . . ?
H4A C4 H4C 109.5 . . ?
H4B C4 H4C 109.5 . . ?
C3 C5 H5A 109.5 . . ?
C3 C5 H5B 109.5 . . ?
H5A C5 H5B 109.5 . . ?
C3 C5 H5C 109.5 . . ?
H5A C5 H5C 109.5 . . ?
H5B C5 H5C 109.5 . . ?
C47 O6 C48 116.0(5) . . ?
C3 C6 H6A 109.5 . . ?
C3 C6 H6B 109.5 . . ?
H6A C6 H6B 109.5 . . ?
C3 C6 H6C 109.5 . . ?
H6A C6 H6C 109.5 . . ?
H6B C6 H6C 109.5 . . ?
C15 N1 C16 119.4(5) . . ?
C15 N1 Al1 123.5(5) . . ?
C16 N1 Al1 116.9(4) . . ?
C22 N2 C21 121.4(5) . . ?
C22 N2 Al1 121.8(4) . . ?
C21 N2 Al1 116.0(4) . . ?
C2 C7 C8 124.4(6) . . ?
C2 C7 H7 117.8 . . ?
C8 C7 H7 117.8 . . ?
C13 C8 C7 117.4(6) . . ?
C13 C8 C9 124.2(7) . . ?
C7 C8 C9 118.4(7) . . ?
C11 C9 C8 110.2(7) . . ?
C11 C9 C10 109.3(9) . . ?
C8 C9 C10 109.1(7) . . ?
C11 C9 C12 109.3(8) . . ?
C8 C9 C12 110.5(7) . . ?
C10 C9 C12 108.4(7) . . ?
C9 C12 H12A 109.5 . . ?
C9 C12 H12B 109.5 . . ?
H12A C12 H12B 109.5 . . ?
C9 C12 H12C 109.5 . . ?
H12A C12 H12C 109.5 . . ?
H12B C12 H12C 109.5 . . ?
C9 C10 H10A 109.5 . . ?
C9 C10 H10B 109.5 . . ?
H10A C10 H10B 109.5 . . ?
C9 C10 H10C 109.5 . . ?
H10A C10 H10C 109.5 . . ?
H10B C10 H10C 109.5 . . ?
C9 C11 H11A 109.5 . . ?
C9 C11 H11B 109.5 . . ?
H11A C11 H11B 109.5 . . ?
C9 C11 H11C 109.5 . . ?
H11A C11 H11C 109.5 . . ?
H11B C11 H11C 109.5 . . ?
N2 C22 C23 125.5(6) . . ?
N2 C22 H22 117.3 . . ?
C23 C22 H22 117.3 . . ?
C20 C21 C16 120.4(6) . . ?
C20 C21 N2 125.5(6) . . ?
C16 C21 N2 114.0(5) . . ?
C21 C20 C19 119.3(7) . . ?
C21 C20 H20 120.4 . . ?
C19 C20 H20 120.4 . . ?
C18 C19 C20 120.8(7) . . ?
C18 C19 H19 119.6 . . ?
C20 C19 H19 119.6 . . ?
C19 C18 C17 120.9(7) . . ?
C19 C18 H18 119.6 . . ?
C17 C18 H18 119.6 . . ?
C18 C17 C16 119.2(7) . . ?
C18 C17 H17 120.4 . . ?
C16 C17 H17 120.4 . . ?
C21 C16 C17 119.4(6) . . ?
C21 C16 N1 113.3(5) . . ?
C17 C16 N1 127.0(6) . . ?
N1 C15 C14 125.0(6) . . ?
N1 C15 H15 117.5 . . ?
C14 C15 H15 117.5 . . ?
C15 C14 C1 122.0(5) . . ?
C15 C14 C13 117.9(6) . . ?
C1 C14 C13 119.9(6) . . ?
C8 C13 C14 122.1(6) . . ?
C8 C13 H13 119.0 . . ?
C14 C13 H13 119.0 . . ?
C22 C23 C24 118.7(6) . . ?
C22 C23 C36 121.6(5) . . ?
C24 C23 C36 119.7(6) . . ?
C25 C24 C23 121.7(6) . . ?
C25 C24 H24 119.2 . . ?
C23 C24 H24 119.2 . . ?
C24 C25 C30 117.7(6) . . ?
C24 C25 C26 122.3(6) . . ?
C30 C25 C26 119.9(6) . . ?
C28 C26 C27 117.5(9) . . ?
C27' C26 C28' 115.5(9) . . ?
C28 C26 C25 115.1(7) . . ?
C27' C26 C25 114.9(9) . . ?
C27 C26 C25 113.9(8) . . ?
C28' C26 C25 117.3(8) . . ?
C27' C26 C29' 103.0(9) . . ?
C28' C26 C29' 101.5(9) . . ?
C25 C26 C29' 101.0(8) . . ?
C28 C26 C29 102.2(8) . . ?
C27 C26 C29 101.2(8) . . ?
C25 C26 C29 103.9(7) . . ?
C26 C27 H27A 109.5 . . ?
C26 C27 H27B 109.5 . . ?
H27A C27 H27B 109.5 . . ?
C26 C27 H27C 109.5 . . ?
H27A C27 H27C 109.5 . . ?
H27B C27 H27C 109.5 . . ?
C26 C28 H28A 109.5 . . ?
C26 C28 H28B 109.5 . . ?
H28A C28 H28B 109.5 . . ?
C26 C28 H28C 109.5 . . ?
H28A C28 H28C 109.5 . . ?
H28B C28 H28C 109.5 . . ?
C26 C29 H29A 109.5 . . ?
C26 C29 H29B 109.5 . . ?
H29A C29 H29B 109.5 . . ?
C26 C29 H29C 109.5 . . ?
H29A C29 H29C 109.5 . . ?
H29B C29 H29C 109.5 . . ?
C26 C27' H27D 109.5 . . ?
C26 C27' H27E 109.5 . . ?
H27D C27' H27E 109.5 . . ?
C26 C27' H27F 109.5 . . ?
H27D C27' H27F 109.5 . . ?
H27E C27' H27F 109.5 . . ?
C26 C28' H28D 109.5 . . ?
C26 C28' H28E 109.5 . . ?
H28D C28' H28E 109.5 . . ?
C26 C28' H28F 109.5 . . ?
H28D C28' H28F 109.5 . . ?
H28E C28' H28F 109.5 . . ?
C26 C29' H29D 109.5 . . ?
C26 C29' H29E 109.5 . . ?
H29D C29' H29E 109.5 . . ?
C26 C29' H29F 109.5 . . ?
H29D C29' H29F 109.5 . . ?
H29E C29' H29F 109.5 . . ?
C31 C32 C34 109.0(7) . . ?
C31 C32 C35 110.3(7) . . ?
C34 C32 C35 111.4(6) . . ?
C31 C32 C33 112.7(6) . . ?
C34 C32 C33 107.4(7) . . ?
C35 C32 C33 105.9(7) . . ?
C30 C31 C36 117.4(6) . . ?
C30 C31 C32 121.1(6) . . ?
C36 C31 C32 121.4(5) . . ?
C25 C30 C31 124.3(6) . . ?
C25 C30 H30 117.8 . . ?
C31 C30 H30 117.8 . . ?
C32 C34 H34A 109.5 . . ?
C32 C34 H34B 109.5 . . ?
H34A C34 H34B 109.5 . . ?
C32 C34 H34C 109.5 . . ?
H34A C34 H34C 109.5 . . ?
H34B C34 H34C 109.5 . . ?
C32 C33 H33A 109.5 . . ?
C32 C33 H33B 109.5 . . ?
H33A C33 H33B 109.5 . . ?
C32 C33 H33C 109.5 . . ?
H33A C33 H33C 109.5 . . ?
H33B C33 H33C 109.5 . . ?
C32 C35 H35A 109.5 . . ?
C32 C35 H35B 109.5 . . ?
H35A C35 H35B 109.5 . . ?
C32 C35 H35C 109.5 . . ?
H35A C35 H35C 109.5 . . ?
H35B C35 H35C 109.5 . . ?
O4 C37 O3 124.5(7) . . ?
O4 C37 C38 120.8(7) . . ?
O3 C37 C38 114.5(6) . . ?
O2 C36 C31 121.0(5) . . ?
O2 C36 C23 120.0(5) . . ?
C31 C36 C23 119.0(5) . . ?
C39 C38 C37 106.3(7) . . ?
C39 C38 C40 110.6(7) . . ?
C37 C38 C40 110.3(6) . . ?
C39 C38 C46 110.3(6) . . ?
C37 C38 C46 112.0(6) . . ?
C40 C38 C46 107.3(7) . . ?
C45 C44 C40 115.1(8) . . ?
C45 C44 H44 122.5 . . ?
C40 C44 H44 122.5 . . ?
C44 C40 C41 106.5(7) . . ?
C44 C40 C38 109.0(7) . . ?
C41 C40 C38 110.5(7) . . ?
C44 C40 H40 110.2 . . ?
C41 C40 H40 110.2 . . ?
C38 C40 H40 110.2 . . ?
C38 C39 H39A 109.5 . . ?
C38 C39 H39B 109.5 . . ?
H39A C39 H39B 109.5 . . ?
C38 C39 H39C 109.5 . . ?
H39A C39 H39C 109.5 . . ?
H39B C39 H39C 109.5 . . ?
C40 C41 C42 107.3(7) . . ?
C40 C41 H41A 110.3 . . ?
C42 C41 H41A 110.3 . . ?
C40 C41 H41B 110.3 . . ?
C42 C41 H41B 110.3 . . ?
H41A C41 H41B 108.5 . . ?
C43 C42 C41 110.8(7) . . ?
C43 C42 H42A 109.5 . . ?
C41 C42 H42A 109.5 . . ?
C43 C42 H42B 109.5 . . ?
C41 C42 H42B 109.5 . . ?
H42A C42 H42B 108.1 . . ?
C45 C43 C42 107.7(9) . . ?
C45 C43 C46 108.0(7) . . ?
C42 C43 C46 106.3(8) . . ?
C45 C43 H43 111.5 . . ?
C42 C43 H43 111.5 . . ?
C46 C43 H43 111.5 . . ?
O5 C47 O6 123.9(7) . . ?
O5 C47 C46 125.6(7) . . ?
O6 C47 C46 110.3(5) . . ?
C47 C46 C38 117.5(6) . . ?
C47 C46 C43 105.7(6) . . ?
C38 C46 C43 110.8(7) . . ?
C47 C46 H46 107.5 . . ?
C38 C46 H46 107.5 . . ?
C43 C46 H46 107.5 . . ?
C44 C45 C43 113.3(8) . . ?
C44 C45 H45 123.3 . . ?
C43 C45 H45 123.3 . . ?
O6 C48 C49 109.2(7) . . ?
O6 C48 C50 104.6(6) . . ?
C49 C48 C50 113.7(6) . . ?
O6 C48 H48 109.7 . . ?
C49 C48 H48 109.7 . . ?
C50 C48 H48 109.7 . . ?
C48 C50 H50A 109.5 . . ?
C48 C50 H50B 109.5 . . ?
H50A C50 H50B 109.5 . . ?
C48 C50 H50C 109.5 . . ?
H50A C50 H50C 109.5 . . ?
H50B C50 H50C 109.5 . . ?
C48 C49 H49A 109.5 . . ?
C48 C49 H49B 109.5 . . ?
H49A C49 H49B 109.5 . . ?
C48 C49 H49C 109.5 . . ?
H49A C49 H49C 109.5 . . ?
H49B C49 H49C 109.5 . . ?
C68 O7 Al2 128.7(12) . 4_566 ?
C68 O7 Al2' 125.2(5) . 4_566 ?
Al2 O7 Al2' 14(3) 4_566 4_566 ?
C68 O7 Al2' 136.9(6) . . ?
Al2' O7 Al2' 37(2) 4_566 . ?
C68 O7 Al2 138.2(7) . . ?
Al2 O7 Al2 12(5) 4_566 . ?
C69 O8 Al2' 139.7(11) . . ?
C69 O8 Al2 136.7(10) . . ?
C54 N3 C53 119.1(5) . . ?
C54 N3 Al2 120.2(6) . 4_566 ?
C53 N3 Al2 119.6(6) . 4_566 ?
C54 N3 Al2' 119.6(5) . 4_566 ?
C53 N3 Al2' 115.9(6) . 4_566 ?
Al2 N3 Al2' 13(3) 4_566 4_566 ?
C54 N3 Al2 128.5(6) . . ?
C53 N3 Al2 112.3(5) . . ?
Al2 N3 Al2 11(5) 4_566 . ?
C54 N3 Al2' 126.8(6) . . ?
C53 N3 Al2' 113.0(4) . . ?
Al2' N3 Al2' 33.4(19) 4_566 . ?
C51 C52 C53 119.7(6) . . ?
C51 C52 H52 120.2 . . ?
C53 C52 H52 120.2 . . ?
C51 C51 C52 120.5(4) 4_566 . ?
C51 C51 H51 119.8 4_566 . ?
C52 C51 H51 119.8 . . ?
C52 C53 C53 119.7(4) . 4_566 ?
C52 C53 N3 126.5(5) . . ?
C53 C53 N3 113.7(3) 4_566 . ?
N3 C54 C55 125.4(6) . . ?
N3 C54 H54 117.3 . . ?
C55 C54 H54 117.3 . . ?
C56 C55 C54 117.9(6) . . ?
C56 C55 C68 121.0(5) . . ?
C54 C55 C68 121.1(5) . . ?
C57 C56 C55 121.8(6) . . ?
C57 C56 H56 119.1 . . ?
C55 C56 H56 119.1 . . ?
C56 C57 C62 116.7(5) . . ?
C56 C57 C58 123.4(5) . . ?
C62 C57 C58 119.8(5) . . ?
O7 C68 C55 121.3(5) . . ?
O7 C68 C63 120.6(5) . . ?
C55 C68 C63 118.1(5) . . ?
C60 C58 C59 108.7(5) . . ?
C60 C58 C57 110.1(5) . . ?
C59 C58 C57 110.5(5) . . ?
C60 C58 C61 108.8(6) . . ?
C59 C58 C61 107.7(6) . . ?
C57 C58 C61 111.0(5) . . ?
C58 C60 H60A 109.5 . . ?
C58 C60 H60B 109.5 . . ?
H60A C60 H60B 109.5 . . ?
C58 C60 H60C 109.5 . . ?
H60A C60 H60C 109.5 . . ?
H60B C60 H60C 109.5 . . ?
C58 C59 H59A 109.5 . . ?
C58 C59 H59B 109.5 . . ?
H59A C59 H59B 109.5 . . ?
C58 C59 H59C 109.5 . . ?
H59A C59 H59C 109.5 . . ?
H59B C59 H59C 109.5 . . ?
C62 C63 C68 116.9(5) . . ?
C62 C63 C64 122.5(5) . . ?
C68 C63 C64 120.6(5) . . ?
C63 C62 C57 125.4(6) . . ?
C63 C62 H62 117.3 . . ?
C57 C62 H62 117.3 . . ?
C58 C61 H61A 109.5 . . ?
C58 C61 H61B 109.5 . . ?
H61A C61 H61B 109.5 . . ?
C58 C61 H61C 109.5 . . ?
H61A C61 H61C 109.5 . . ?
H61B C61 H61C 109.5 . . ?
C63 C64 C66 109.3(6) . . ?
C63 C64 C67 109.8(6) . . ?
C66 C64 C67 112.2(5) . . ?
C63 C64 C65 111.5(5) . . ?
C66 C64 C65 107.3(6) . . ?
C67 C64 C65 106.7(6) . . ?
C64 C67 H67A 109.5 . . ?
C64 C67 H67B 109.5 . . ?
H67A C67 H67B 109.5 . . ?
C64 C67 H67C 109.5 . . ?
H67A C67 H67C 109.5 . . ?
H67B C67 H67C 109.5 . . ?
C64 C65 H65A 109.5 . . ?
C64 C65 H65B 109.5 . . ?
H65A C65 H65B 109.5 . . ?
C64 C65 H65C 109.5 . . ?
H65A C65 H65C 109.5 . . ?
H65B C65 H65C 109.5 . . ?
C64 C66 H66A 109.5 . . ?
C64 C66 H66B 109.5 . . ?
H66A C66 H66B 109.5 . . ?
C64 C66 H66C 109.5 . . ?
H66A C66 H66C 109.5 . . ?
H66B C66 H66C 109.5 . . ?
O8 C69 H69A 109.5 . . ?
O8 C69 H69B 109.5 . . ?
H69A C69 H69B 109.5 . . ?
O8 C69 H69C 109.5 . . ?
H69A C69 H69C 109.5 . . ?
H69B C69 H69C 109.5 . . ?
Al2 Al2 O7 114(10) 4_566 4_566 ?
Al2 Al2 O7 53(10) 4_566 . ?
O7 Al2 O7 94.5(10) 4_566 . ?
Al2 Al2 N3 114(10) 4_566 4_566 ?
O7 Al2 N3 98.8(15) 4_566 4_566 ?
O7 Al2 N3 164.8(19) . 4_566 ?
Al2 Al2 N3 55(9) 4_566 . ?
O7 Al2 N3 167(7) 4_566 . ?
O7 Al2 N3 85.0(5) . . ?
N3 Al2 N3 80.3(6) 4_566 . ?
Al2 Al2 O8 133(10) 4_566 . ?
O7 Al2 O8 98(3) 4_566 . ?
O7 Al2 O8 93(4) . . ?
N3 Al2 O8 92(3) 4_566 . ?
N3 Al2 O8 95(3) . . ?
Al2' Al2' O8 179(3) 4_566 . ?
O8 Al2' O7 108.2(6) . 4_566 ?
Al2' Al2' O7 70.5(5) 4_566 . ?
O8 Al2' O7 109.2(16) . . ?
O7 Al2' O7 88.5(8) 4_566 . ?
O8 Al2' N3 102.9(7) . 4_566 ?
O7 Al2' N3 88.1(13) 4_566 4_566 ?
O7 Al2' N3 147.1(19) . 4_566 ?
Al2' Al2' N3 69.3(5) 4_566 . ?
O8 Al2' N3 110.2(15) . . ?
O7 Al2' N3 141(2) 4_566 . ?
O7 Al2' N3 85.0(3) . . ?
N3 Al2' N3 77.3(5) 4_566 . ?

loop_
_geom_bond_atom_site_label_1
_geom_bond_atom_site_label_2
_geom_bond_distance
_geom_bond_site_symmetry_2
_geom_bond_publ_flag
Al1 O1 1.774(5) . ?
Al1 O3 1.779(6) . ?
Al1 O2 1.805(4) . ?
Al1 N1 1.975(5) . ?
Al1 N2 2.004(5) . ?
C1 O1 1.329(7) . ?
C1 C14 1.409(8) . ?
C1 C2 1.446(9) . ?
O2 C36 1.321(7) . ?
C2 C7 1.390(8) . ?
C2 C3 1.524(9) . ?
O3 C37 1.281(9) . ?
C3 C5 1.525(10) . ?
C3 C4 1.533(10) . ?
C3 C6 1.545(10) . ?
O4 C37 1.246(8) . ?
C4 H4A 0.9800 . ?
C4 H4B 0.9800 . ?
C4 H4C 0.9800 . ?
O5 C47 1.204(8) . ?
C5 H5A 0.9800 . ?
C5 H5B 0.9800 . ?
C5 H5C 0.9800 . ?
O6 C47 1.359(8) . ?
O6 C48 1.459(9) . ?
C6 H6A 0.9800 . ?
C6 H6B 0.9800 . ?
C6 H6C 0.9800 . ?
N1 C15 1.313(8) . ?
N1 C16 1.430(8) . ?
N2 C22 1.292(8) . ?
N2 C21 1.423(8) . ?
C7 C8 1.419(9) . ?
C7 H7 0.9500 . ?
C8 C13 1.349(10) . ?
C8 C9 1.532(9) . ?
C9 C11 1.522(15) . ?
C9 C10 1.541(13) . ?
C9 C12 1.547(12) . ?
C12 H12A 0.9800 . ?
C12 H12B 0.9800 . ?
C12 H12C 0.9800 . ?
C10 H10A 0.9800 . ?
C10 H10B 0.9800 . ?
C10 H10C 0.9800 . ?
C11 H11A 0.9800 . ?
C11 H11B 0.9800 . ?
C11 H11C 0.9800 . ?
C22 C23 1.416(9) . ?
C22 H22 0.9500 . ?
C21 C20 1.386(9) . ?
C21 C16 1.394(9) . ?
C20 C19 1.387(9) . ?
C20 H20 0.9500 . ?
C19 C18 1.365(11) . ?
C19 H19 0.9500 . ?
C18 C17 1.384(10) . ?
C18 H18 0.9500 . ?
C17 C16 1.406(9) . ?
C17 H17 0.9500 . ?
C15 C14 1.402(9) . ?
C15 H15 0.9500 . ?
C14 C13 1.428(8) . ?
C13 H13 0.9500 . ?
C23 C24 1.420(9) . ?
C23 C36 1.423(9) . ?
C24 C25 1.362(10) . ?
C24 H24 0.9500 . ?
C25 C30 1.387(10) . ?
C25 C26 1.530(7) . ?
C26 C28 1.479(9) . ?
C26 C27' 1.484(10) . ?
C26 C27 1.491(9) . ?
C26 C28' 1.503(10) . ?
C26 C29' 1.608(10) . ?
C26 C29 1.620(10) . ?
C27 H27A 0.9800 . ?
C27 H27B 0.9800 . ?
C27 H27C 0.9800 . ?
C28 H28A 0.9800 . ?
C28 H28B 0.9800 . ?
C28 H28C 0.9800 . ?
C29 H29A 0.9800 . ?
C29 H29B 0.9800 . ?
C29 H29C 0.9800 . ?
C27' H27D 0.9800 . ?
C27' H27E 0.9800 . ?
C27' H27F 0.9800 . ?
C28' H28D 0.9800 . ?
C28' H28E 0.9800 . ?
C28' H28F 0.9800 . ?
C29' H29D 0.9800 . ?
C29' H29E 0.9800 . ?
C29' H29F 0.9800 . ?
C32 C31 1.520(10) . ?
C32 C34 1.522(11) . ?
C32 C35 1.543(12) . ?
C32 C33 1.554(10) . ?
C31 C30 1.404(8) . ?
C31 C36 1.416(8) . ?
C30 H30 0.9500 . ?
C34 H34A 0.9800 . ?
C34 H34B 0.9800 . ?
C34 H34C 0.9800 . ?
C33 H33A 0.9800 . ?
C33 H33B 0.9800 . ?
C33 H33C 0.9800 . ?
C35 H35A 0.9800 . ?
C35 H35B 0.9800 . ?
C35 H35C 0.9800 . ?
C37 C38 1.538(10) . ?
C38 C39 1.530(10) . ?
C38 C40 1.549(12) . ?
C38 C46 1.550(10) . ?
C44 C45 1.320(14) . ?
C44 C40 1.520(12) . ?
C44 H44 0.9500 . ?
C40 C41 1.534(12) . ?
C40 H40 1.0000 . ?
C39 H39A 0.9800 . ?
C39 H39B 0.9800 . ?
C39 H39C 0.9800 . ?
C41 C42 1.552(12) . ?
C41 H41A 0.9900 . ?
C41 H41B 0.9900 . ?
C42 C43 1.548(13) . ?
C42 H42A 0.9900 . ?
C42 H42B 0.9900 . ?
C43 C45 1.511(14) . ?
C43 C46 1.554(14) . ?
C43 H43 1.0000 . ?
C47 C46 1.522(11) . ?
C46 H46 1.0000 . ?
C45 H45 0.9500 . ?
C48 C49 1.497(11) . ?
C48 C50 1.511(11) . ?
C48 H48 1.0000 . ?
C50 H50A 0.9800 . ?
C50 H50B 0.9800 . ?
C50 H50C 0.9800 . ?
C49 H49A 0.9800 . ?
C49 H49B 0.9800 . ?
C49 H49C 0.9800 . ?
O7 C68 1.319(6) . ?
O7 Al2 1.63(3) 4_566 ?
O7 Al2' 1.82(3) 4_566 ?
O7 Al2' 1.844(7) . ?
O7 Al2 1.849(13) . ?
O8 C69 1.296(15) . ?
O8 Al2' 1.80(4) . ?
O8 Al2 2.23(11) . ?
N3 C54 1.308(7) . ?
N3 C53 1.414(8) . ?
N3 Al2 1.858(17) 4_566 ?
N3 Al2' 1.99(2) 4_566 ?
N3 Al2 2.068(13) . ?
N3 Al2' 2.072(8) . ?
C52 C51 1.384(10) . ?
C52 C53 1.388(9) . ?
C52 H52 0.9500 . ?
C51 C51 1.377(13) 4_566 ?
C51 H51 0.9500 . ?
C53 C53 1.401(11) 4_566 ?
C54 C55 1.409(8) . ?
C54 H54 0.9500 . ?
C55 C56 1.402(7) . ?
C55 C68 1.429(8) . ?
C56 C57 1.376(8) . ?
C56 H56 0.9500 . ?
C57 C62 1.403(8) . ?
C57 C58 1.541(8) . ?
C68 C63 1.444(8) . ?
C58 C60 1.515(10) . ?
C58 C59 1.516(10) . ?
C58 C61 1.547(9) . ?
C60 H60A 0.9800 . ?
C60 H60B 0.9800 . ?
C60 H60C 0.9800 . ?
C59 H59A 0.9800 . ?
C59 H59B 0.9800 . ?
C59 H59C 0.9800 . ?
C63 C62 1.393(8) . ?
C63 C64 1.526(8) . ?
C62 H62 0.9500 . ?
C61 H61A 0.9800 . ?
C61 H61B 0.9800 . ?
C61 H61C 0.9800 . ?
C64 C66 1.529(10) . ?
C64 C67 1.530(10) . ?
C64 C65 1.552(8) . ?
C67 H67A 0.9800 . ?
C67 H67B 0.9800 . ?
C67 H67C 0.9800 . ?
C65 H65A 0.9800 . ?
C65 H65B 0.9800 . ?
C65 H65C 0.9800 . ?
C66 H66A 0.9800 . ?
C66 H66B 0.9800 . ?
C66 H66C 0.9800 . ?
C69 H69A 0.9800 . ?
C69 H69B 0.9800 . ?
C69 H69C 0.9800 . ?
Al2 Al2 0.43(13) 4_566 ?
Al2' Al2' 1.17(7) 4_566 ?

loop_
_geom_torsion_atom_site_label_1
_geom_torsion_atom_site_label_2
_geom_torsion_atom_site_label_3
_geom_torsion_atom_site_label_4
_geom_torsion
_geom_torsion_site_symmetry_1
_geom_torsion_site_symmetry_2
_geom_torsion_site_symmetry_3
_geom_torsion_site_symmetry_4
_geom_torsion_publ_flag
C14 C1 O1 Al1 -13.9(10) . . . . ?
C2 C1 O1 Al1 169.5(5) . . . . ?
O3 Al1 O1 C1 -79.6(6) . . . . ?
O2 Al1 O1 C1 178.9(6) . . . . ?
N1 Al1 O1 C1 25.6(6) . . . . ?
N2 Al1 O1 C1 91.1(7) . . . . ?
O1 Al1 O2 C36 164.4(5) . . . . ?
O3 Al1 O2 C36 60.4(6) . . . . ?
N1 Al1 O2 C36 -104.3(7) . . . . ?
N2 Al1 O2 C36 -42.4(6) . . . . ?
O1 C1 C2 C7 -178.3(6) . . . . ?
C14 C1 C2 C7 5.0(10) . . . . ?
O1 C1 C2 C3 1.8(10) . . . . ?
C14 C1 C2 C3 -174.8(6) . . . . ?
O1 Al1 O3 C37 138.3(5) . . . . ?
O2 Al1 O3 C37 -128.1(6) . . . . ?
N1 Al1 O3 C37 44.9(6) . . . . ?
N2 Al1 O3 C37 -37.4(6) . . . . ?
C7 C2 C3 C5 118.1(7) . . . . ?
C1 C2 C3 C5 -62.1(8) . . . . ?
C7 C2 C3 C4 -120.7(7) . . . . ?
C1 C2 C3 C4 59.1(8) . . . . ?
C7 C2 C3 C6 -2.6(10) . . . . ?
C1 C2 C3 C6 177.2(6) . . . . ?
C1 C2 C7 C8 -1.9(11) . . . . ?
C3 C2 C7 C8 177.9(7) . . . . ?
C2 C7 C8 C13 -0.7(12) . . . . ?
C2 C7 C8 C9 179.6(7) . . . . ?
C13 C8 C9 C11 121.5(10) . . . . ?
C7 C8 C9 C11 -58.7(11) . . . . ?
C13 C8 C9 C10 -118.4(9) . . . . ?
C7 C8 C9 C10 61.3(10) . . . . ?
C13 C8 C9 C12 0.7(12) . . . . ?
C7 C8 C9 C12 -179.6(8) . . . . ?
C21 N2 C22 C23 179.0(6) . . . . ?
Al1 N2 C22 C23 -11.9(9) . . . . ?
C22 N2 C21 C20 -9.9(10) . . . . ?
Al1 N2 C21 C20 -179.6(6) . . . . ?
C22 N2 C21 C16 169.5(6) . . . . ?
Al1 N2 C21 C16 -0.2(7) . . . . ?
C16 C21 C20 C19 -0.2(11) . . . . ?
N2 C21 C20 C19 179.1(6) . . . . ?
C21 C20 C19 C18 0.8(12) . . . . ?
C20 C19 C18 C17 0.2(14) . . . . ?
C19 C18 C17 C16 -1.8(14) . . . . ?
C20 C21 C16 C17 -1.4(11) . . . . ?
N2 C21 C16 C17 179.2(6) . . . . ?
C20 C21 C16 N1 -176.2(6) . . . . ?
N2 C21 C16 N1 4.4(9) . . . . ?
C18 C17 C16 C21 2.3(12) . . . . ?
C18 C17 C16 N1 176.4(8) . . . . ?
C15 N1 C16 C21 178.1(7) . . . . ?
Al1 N1 C16 C21 -6.9(8) . . . . ?
C15 N1 C16 C17 3.8(11) . . . . ?
Al1 N1 C16 C17 178.8(6) . . . . ?
C16 N1 C15 C14 -171.0(7) . . . . ?
Al1 N1 C15 C14 14.4(10) . . . . ?
N1 C15 C14 C1 6.0(12) . . . . ?
N1 C15 C14 C13 -179.7(7) . . . . ?
O1 C1 C14 C15 -8.1(10) . . . . ?
C2 C1 C14 C15 168.5(7) . . . . ?
O1 C1 C14 C13 177.7(6) . . . . ?
C2 C1 C14 C13 -5.7(10) . . . . ?
C7 C8 C13 C14 0.1(11) . . . . ?
C9 C8 C13 C14 179.9(7) . . . . ?
C15 C14 C13 C8 -171.4(7) . . . . ?
C1 C14 C13 C8 3.1(11) . . . . ?
N2 C22 C23 C24 169.6(7) . . . . ?
N2 C22 C23 C36 -12.2(11) . . . . ?
C22 C23 C24 C25 179.7(7) . . . . ?
C36 C23 C24 C25 1.4(11) . . . . ?
C23 C24 C25 C30 -3.0(12) . . . . ?
C23 C24 C25 C26 174.4(7) . . . . ?
C24 C25 C26 C28 -132.8(11) . . . . ?
C30 C25 C26 C28 44.5(12) . . . . ?
C24 C25 C26 C27' 39.4(14) . . . . ?
C30 C25 C26 C27' -143.3(12) . . . . ?
C24 C25 C26 C27 7.1(13) . . . . ?
C30 C25 C26 C27 -175.6(10) . . . . ?
C24 C25 C26 C28' -179.8(11) . . . . ?
C30 C25 C26 C28' -2.5(14) . . . . ?
C24 C25 C26 C29' -70.6(11) . . . . ?
C30 C25 C26 C29' 106.7(10) . . . . ?
C24 C25 C26 C29 116.3(9) . . . . ?
C30 C25 C26 C29 -66.3(10) . . . . ?
C34 C32 C31 C30 -108.1(8) . . . . ?
C35 C32 C31 C30 129.2(7) . . . . ?
C33 C32 C31 C30 11.1(11) . . . . ?
C34 C32 C31 C36 68.6(9) . . . . ?
C35 C32 C31 C36 -54.0(9) . . . . ?
C33 C32 C31 C36 -172.2(7) . . . . ?
C24 C25 C30 C31 1.0(13) . . . . ?
C26 C25 C30 C31 -176.5(7) . . . . ?
C36 C31 C30 C25 2.6(12) . . . . ?
C32 C31 C30 C25 179.4(8) . . . . ?
Al1 O3 C37 O4 -2.0(10) . . . . ?
Al1 O3 C37 C38 173.1(4) . . . . ?
Al1 O2 C36 C31 -148.1(5) . . . . ?
Al1 O2 C36 C23 31.2(9) . . . . ?
C30 C31 C36 O2 175.3(7) . . . . ?
C32 C31 C36 O2 -1.5(10) . . . . ?
C30 C31 C36 C23 -4.0(10) . . . . ?
C32 C31 C36 C23 179.2(7) . . . . ?
C22 C23 C36 O2 4.6(10) . . . . ?
C24 C23 C36 O2 -177.2(6) . . . . ?
C22 C23 C36 C31 -176.1(6) . . . . ?
C24 C23 C36 C31 2.2(10) . . . . ?
O4 C37 C38 C39 120.7(7) . . . . ?
O3 C37 C38 C39 -54.6(8) . . . . ?
O4 C37 C38 C40 0.7(9) . . . . ?
O3 C37 C38 C40 -174.5(6) . . . . ?
O4 C37 C38 C46 -118.8(7) . . . . ?
O3 C37 C38 C46 66.0(8) . . . . ?
C45 C44 C40 C41 58.0(11) . . . . ?
C45 C44 C40 C38 -61.3(10) . . . . ?
C39 C38 C40 C44 172.4(7) . . . . ?
C37 C38 C40 C44 -70.3(8) . . . . ?
C46 C38 C40 C44 52.0(8) . . . . ?
C39 C38 C40 C41 55.6(9) . . . . ?
C37 C38 C40 C41 173.0(6) . . . . ?
C46 C38 C40 C41 -64.7(8) . . . . ?
C44 C40 C41 C42 -60.8(11) . . . . ?
C38 C40 C41 C42 57.4(10) . . . . ?
C40 C41 C42 C43 8.0(13) . . . . ?
C41 C42 C43 C45 50.4(12) . . . . ?
C41 C42 C43 C46 -65.2(11) . . . . ?
C48 O6 C47 O5 7.2(12) . . . . ?
C48 O6 C47 C46 -167.6(6) . . . . ?
O5 C47 C46 C38 36.6(12) . . . . ?
O6 C47 C46 C38 -148.6(7) . . . . ?
O5 C47 C46 C43 -87.5(10) . . . . ?
O6 C47 C46 C43 87.2(8) . . . . ?
C39 C38 C46 C47 122.2(8) . . . . ?
C37 C38 C46 C47 4.0(9) . . . . ?
C40 C38 C46 C47 -117.2(7) . . . . ?
C39 C38 C46 C43 -116.2(8) . . . . ?
C37 C38 C46 C43 125.5(7) . . . . ?
C40 C38 C46 C43 4.3(8) . . . . ?
C45 C43 C46 C47 70.4(9) . . . . ?
C42 C43 C46 C47 -174.3(7) . . . . ?
C45 C43 C46 C38 -57.9(9) . . . . ?
C42 C43 C46 C38 57.4(8) . . . . ?
C40 C44 C45 C43 4.3(12) . . . . ?
C42 C43 C45 C44 -59.6(11) . . . . ?
C46 C43 C45 C44 54.7(11) . . . . ?
C47 O6 C48 C49 77.9(9) . . . . ?
C47 O6 C48 C50 -160.0(7) . . . . ?
C53 C52 C51 C51 0.0(18) . . . 4_566 ?
C51 C52 C53 C53 4.2(16) . . . 4_566 ?
C51 C52 C53 N3 -179.0(9) . . . . ?
C54 N3 C53 C52 10.4(12) . . . . ?
Al2 N3 C53 C52 179(4) 4_566 . . . ?
Al2' N3 C53 C52 164.7(12) 4_566 . . . ?
Al2 N3 C53 C52 -172(3) . . . . ?
Al2' N3 C53 C52 -158.7(14) . . . . ?
C54 N3 C53 C53 -172.7(8) . . . 4_566 ?
Al2 N3 C53 C53 -4(4) 4_566 . . 4_566 ?
Al2' N3 C53 C53 -18.4(15) 4_566 . . 4_566 ?
Al2 N3 C53 C53 5(3) . . . 4_566 ?
Al2' N3 C53 C53 18.3(16) . . . 4_566 ?
C53 N3 C54 C55 176.6(7) . . . . ?
Al2 N3 C54 C55 8(4) 4_566 . . . ?
Al2' N3 C54 C55 23.2(15) 4_566 . . . ?
Al2 N3 C54 C55 0(4) . . . . ?
Al2' N3 C54 C55 -16.0(17) . . . . ?
N3 C54 C55 C56 -176.3(6) . . . . ?
N3 C54 C55 C68 5.2(11) . . . . ?
C54 C55 C56 C57 179.6(6) . . . . ?
C68 C55 C56 C57 -1.9(10) . . . . ?
C55 C56 C57 C62 2.3(9) . . . . ?
C55 C56 C57 C58 -178.7(6) . . . . ?
Al2 O7 C68 C55 -16(5) 4_566 . . . ?
Al2' O7 C68 C55 -31.9(15) 4_566 . . . ?
Al2' O7 C68 C55 16(2) . . . . ?
Al2 O7 C68 C55 -5(5) . . . . ?
Al2 O7 C68 C63 163(5) 4_566 . . . ?
Al2' O7 C68 C63 146.4(13) 4_566 . . . ?
Al2' O7 C68 C63 -166.0(18) . . . . ?
Al2 O7 C68 C63 173(5) . . . . ?
C56 C55 C68 O7 178.5(6) . . . . ?
C54 C55 C68 O7 -3.1(10) . . . . ?
C56 C55 C68 C63 0.2(9) . . . . ?
C54 C55 C68 C63 178.6(6) . . . . ?
C56 C57 C58 C60 -116.8(7) . . . . ?
C62 C57 C58 C60 62.1(8) . . . . ?
C56 C57 C58 C59 123.1(7) . . . . ?
C62 C57 C58 C59 -58.0(8) . . . . ?
C56 C57 C58 C61 3.7(9) . . . . ?
C62 C57 C58 C61 -177.4(6) . . . . ?
O7 C68 C63 C62 -177.4(6) . . . . ?
C55 C68 C63 C62 1.0(9) . . . . ?
O7 C68 C63 C64 2.9(10) . . . . ?
C55 C68 C63 C64 -178.7(6) . . . . ?
C68 C63 C62 C57 -0.5(10) . . . . ?
C64 C63 C62 C57 179.2(6) . . . . ?
C56 C57 C62 C63 -1.2(10) . . . . ?
C58 C57 C62 C63 179.9(6) . . . . ?
C62 C63 C64 C66 -118.3(7) . . . . ?
C68 C63 C64 C66 61.3(8) . . . . ?
C62 C63 C64 C67 118.2(7) . . . . ?
C68 C63 C64 C67 -62.2(8) . . . . ?
C62 C63 C64 C65 0.1(10) . . . . ?
C68 C63 C64 C65 179.8(6) . . . . ?
C68 O7 Al2 Al2 -43(25) . . . 4_566 ?
C68 O7 Al2 O7 -159.6(8) . . . 4_566 ?
Al2 O7 Al2 O7 -117(25) 4_566 . . 4_566 ?
C68 O7 Al2 N3 -8(28) . . . 4_566 ?
Al2 O7 Al2 N3 34(4) 4_566 . . 4_566 ?
C68 O7 Al2 N3 7(6) . . . . ?
Al2 O7 Al2 N3 50(18) 4_566 . . . ?
C68 O7 Al2 O8 102(4) . . . . ?
Al2 O7 Al2 O8 145(21) 4_566 . . . ?
C69 O8 Al2' O7 75.1(16) . . . 4_566 ?
C69 O8 Al2' O7 170.1(15) . . . . ?
C69 O8 Al2' N3 -17.2(19) . . . 4_566 ?
C69 O8 Al2' N3 -98.2(18) . . . . ?
C68 O7 Al2' Al2' -89(3) . . . 4_566 ?
C68 O7 Al2' O8 90.2(10) . . . . ?
Al2' O7 Al2' O8 179.4(19) 4_566 . . . ?
C68 O7 Al2' O7 -161.0(8) . . . 4_566 ?
Al2' O7 Al2' O7 -72(2) 4_566 . . 4_566 ?
C68 O7 Al2' N3 -77(4) . . . 4_566 ?
Al2' O7 Al2' N3 12.5(11) 4_566 . . 4_566 ?
C68 O7 Al2' N3 -19(2) . . . . ?
Al2' O7 Al2' N3 69.8(5) 4_566 . . . ?
